data_4333734
loop_
_publ_author_name
'Evangelia S. Koumousi'
'Anastasia Routzomani'
'Tu N. Nguyen'
'Dimosthenis P. Giannopoulos'
'Catherine P. Raptopoulou'
'Vassilis Psycharis'
'George Christou'
'Theocharis C. Stamatatos'

_publ_section_title
;
 2-Pyrrolyloximes in High-Nuclearity Transition-Metal Cluster Chemistry:
 Fe10 and Fe12
;
_journal_name_full 'Inorganic Chemistry'
_journal_page_first 1176
_journal_page_last 1178
_journal_paper_doi 10.1021/ic3023908
_journal_volume 52
_journal_year 2013
_chemical_formula_sum 'C94.4 H159.8 Fe10 N10.2 O41.6'
_chemical_formula_weight 2661.82
_chemical_name_systematic
;
 ?
;
_space_group_IT_number 2
_symmetry_cell_setting triclinic
_symmetry_space_group_name_Hall '-P 1'
_symmetry_space_group_name_H-M 'P -1'
_atom_sites_solution_hydrogens geom
_atom_sites_solution_primary direct
_atom_sites_solution_secondary difmap
_audit_creation_method SHELXL-97
_cell_angle_alpha 105.1950(10)
_cell_angle_beta 92.8840(10)
_cell_angle_gamma 113.1850(10)
_cell_formula_units_Z 1
_cell_length_a 13.5678(3)
_cell_length_b 15.6628(3)
_cell_length_c 18.6330(3)
_cell_measurement_reflns_used 32983
_cell_measurement_temperature 160(2)
_cell_measurement_theta_max 72.03
_cell_measurement_theta_min 6.50
_cell_volume 3459.66(12)
_computing_cell_refinement 'CrystalClear, Rigaku MSC, 2005'
_computing_data_collection 'CrystalClear, Rigaku MSC, 2005'
_computing_data_reduction 'CrystalClear, Rigaku MSC, 2005'
_computing_structure_refinement 'SHELXL-97 (Sheldrick, 1997)'
_computing_structure_solution 'SHELXS-97 (Sheldrick, 1997)'
_diffrn_ambient_temperature 160(2)
_diffrn_measured_fraction_theta_full 0.953
_diffrn_measured_fraction_theta_max 0.953
_diffrn_measurement_device_type 'Rigaku R-AXIS SPIDER IPDS'
_diffrn_measurement_method '\q scans'
_diffrn_radiation_monochromator graphite
_diffrn_radiation_source 'fine-focus sealed tube'
_diffrn_radiation_type CuK\a
_diffrn_radiation_wavelength 1.54178
_diffrn_reflns_av_R_equivalents 0.0727
_diffrn_reflns_av_sigmaI/netI 0.0861
_diffrn_reflns_limit_h_max 15
_diffrn_reflns_limit_h_min -14
_diffrn_reflns_limit_k_max 17
_diffrn_reflns_limit_k_min -17
_diffrn_reflns_limit_l_max 21
_diffrn_reflns_limit_l_min -21
_diffrn_reflns_number 42033
_diffrn_reflns_theta_full 60.99
_diffrn_reflns_theta_max 60.99
_diffrn_reflns_theta_min 6.50
_exptl_absorpt_coefficient_mu 8.758
_exptl_absorpt_correction_T_max 1.000
_exptl_absorpt_correction_T_min 0.134
_exptl_absorpt_correction_type 'empirical and numerical'
_exptl_absorpt_process_details 'CrystalClear, Rigaku MSC, 2005'
_exptl_crystal_colour black
_exptl_crystal_density_diffrn 1.278
_exptl_crystal_description parallelepiped
_exptl_crystal_F_000 1390
_exptl_crystal_size_max 0.59
_exptl_crystal_size_mid 0.35
_exptl_crystal_size_min 0.18
_refine_diff_density_max 1.348
_refine_diff_density_min -0.887
_refine_diff_density_rms 0.112
_refine_ls_extinction_method none
_refine_ls_goodness_of_fit_ref 1.073
_refine_ls_hydrogen_treatment refall
_refine_ls_matrix_type full
_refine_ls_number_parameters 744
_refine_ls_number_reflns 10090
_refine_ls_number_restraints 12
_refine_ls_restrained_S_all 1.076
_refine_ls_R_factor_all 0.1326
_refine_ls_R_factor_gt 0.0934
_refine_ls_shift/su_max 0.001
_refine_ls_shift/su_mean 0.000
_refine_ls_structure_factor_coef Fsqd
_refine_ls_weighting_details 'calc w=1/[\s^2^(Fo^2^)+(0.1801P)^2^+0.0000P] where P=(Fo^2^+2Fc^2^)/3'
_refine_ls_weighting_scheme calc
_refine_ls_wR_factor_gt 0.2449
_refine_ls_wR_factor_ref 0.2966
_reflns_number_gt 5941
_reflns_number_total 10090
_reflns_threshold_expression >2sigma(I)
_cod_data_source_file ic3023908_si_002.cif
_cod_data_source_block xsar88c
_cod_original_formula_sum 'C94.40 H159.80 Fe10 N10.20 O41.60'
_cod_database_code 4333734

loop_
_symmetry_equiv_pos_as_xyz
'x, y, z'
'-x, -y, -z'

loop_
_atom_site_label
_atom_site_type_symbol
_atom_site_fract_x
_atom_site_fract_y
_atom_site_fract_z
_atom_site_U_iso_or_equiv
_atom_site_adp_type
_atom_site_occupancy
_atom_site_symmetry_multiplicity
_atom_site_calc_flag
_atom_site_refinement_flags
Fe1 Fe 0.33291(10) -0.40286(9) 0.29766(7) 0.0597(4) Uani 1 1 d .
Fe2 Fe 0.45852(10) -0.25754(9) 0.20872(6) 0.0571(4) Uani 1 1 d .
Fe3 Fe 0.36520(10) -0.16859(8) 0.36097(6) 0.0536(4) Uani 1 1 d .
Fe4 Fe 0.54948(10) -0.04047(9) 0.27110(6) 0.0572(4) Uani 1 1 d .
Fe5 Fe 0.54815(10) 0.06409(8) 0.44518(6) 0.0522(4) Uani 1 1 d .
O1 O 0.2773(4) -0.5236(4) 0.3429(3) 0.0709(16) Uani 1 1 d .
O2 O 0.3615(5) -0.3724(4) 0.4143(3) 0.0668(15) Uani 1 1 d .
C1 C 0.3124(7) -0.4611(7) 0.4089(4) 0.073(2) Uani 1 1 d D
C2 C 0.2667(10) -0.4912(7) 0.4757(6) 0.163(5) Uani 1 1 d D
C3 C 0.2438(11) -0.5983(7) 0.4647(7) 0.128(5) Uani 1 1 d D
H3A H 0.2558 -0.6271 0.4144 0.167 Uiso 1 1 calc R
H3B H 0.1681 -0.6344 0.4695 0.167 Uiso 1 1 calc R
H3C H 0.2928 -0.6018 0.5032 0.167 Uiso 1 1 calc R
C4 C 0.3191(11) -0.4210(8) 0.5469(5) 0.124(4) Uani 1 1 d D
H4A H 0.2806 -0.4431 0.5862 0.161 Uiso 1 1 calc R
H4B H 0.3184 -0.3586 0.5470 0.161 Uiso 1 1 calc R
H4C H 0.3945 -0.4126 0.5567 0.161 Uiso 1 1 calc R
C5 C 0.1447(12) -0.4972(16) 0.4686(12) 0.329 Uani 1 1 d D
H5A H 0.0918 -0.5656 0.4545 0.428 Uiso 1 1 calc R
H5B H 0.1334 -0.4686 0.4298 0.428 Uiso 1 1 calc R
H5C H 0.1348 -0.4611 0.5172 0.428 Uiso 1 1 calc R
O3 O 0.1830(5) -0.4118(4) 0.3017(3) 0.0770(17) Uani 1 1 d .
O4 O 0.2025(4) -0.2600(4) 0.3522(3) 0.0656(15) Uani 1 1 d .
C6 C 0.1443(6) -0.3501(6) 0.3227(5) 0.064(2) Uani 1 1 d .
C7 C 0.0212(8) -0.3895(8) 0.3060(6) 0.095(3) Uani 1 1 d .
C8 C -0.0171(9) -0.4285(10) 0.2211(7) 0.132(5) Uani 1 1 d .
H8A H -0.0960 -0.4679 0.2100 0.171 Uiso 1 1 calc R
H8B H 0.0196 -0.4689 0.1980 0.171 Uiso 1 1 calc R
H8C H 0.0005 -0.3737 0.2005 0.171 Uiso 1 1 calc R
C9 C -0.0282(11) -0.4733(10) 0.3392(10) 0.160(6) Uani 1 1 d .
H9A H -0.1062 -0.4906 0.3379 0.208 Uiso 1 1 calc R
H9B H 0.0079 -0.4532 0.3915 0.208 Uiso 1 1 calc R
H9C H -0.0182 -0.5301 0.3094 0.208 Uiso 1 1 calc R
C10 C -0.0193(8) -0.3102(9) 0.3414(7) 0.125(4) Uani 1 1 d .
H10A H -0.0962 -0.3418 0.3457 0.163 Uiso 1 1 calc R
H10B H -0.0113 -0.2683 0.3092 0.163 Uiso 1 1 calc R
H10C H 0.0239 -0.2705 0.3917 0.163 Uiso 1 1 calc R
O5 O 0.2781(5) -0.4805(4) 0.1863(3) 0.0720(16) Uani 1 1 d .
O6 O 0.3250(5) -0.3567(4) 0.1368(3) 0.0707(16) Uani 1 1 d .
C11 C 0.2735(7) -0.4451(8) 0.1321(5) 0.069(2) Uani 1 1 d .
C12 C 0.2037(10) -0.5184(7) 0.0562(6) 0.089(3) Uani 1 1 d .
C13 C 0.2107(16) -0.4648(11) -0.0024(8) 0.186(8) Uani 1 1 d .
H13A H 0.2865 -0.4347 -0.0094 0.242 Uiso 1 1 calc R
H13B H 0.1846 -0.4141 0.0151 0.242 Uiso 1 1 calc R
H13C H 0.1655 -0.5113 -0.0505 0.242 Uiso 1 1 calc R
C14 C 0.2237(16) -0.6061(13) 0.0368(9) 0.201(7) Uani 1 1 d .
H14A H 0.3050 -0.5838 0.0344 0.261 Uiso 1 1 d .
H14B H 0.1852 -0.6477 -0.0143 0.261 Uiso 1 1 d .
H14C H 0.2068 -0.6394 0.0730 0.261 Uiso 1 1 d .
C15 C 0.0886(14) -0.5495(15) 0.0635(9) 0.210(10) Uani 1 1 d .
H15A H 0.0719 -0.5884 0.0985 0.273 Uiso 1 1 calc R
H15B H 0.0430 -0.5890 0.0140 0.273 Uiso 1 1 calc R
H15C H 0.0741 -0.4919 0.0831 0.273 Uiso 1 1 calc R
O7 O 0.4686(5) -0.4249(4) 0.2869(3) 0.0713(16) Uani 1 1 d .
O8 O 0.5208(5) -0.3553(4) 0.1971(3) 0.0649(15) Uani 1 1 d .
C16 C 0.5250(7) -0.4070(6) 0.2367(5) 0.072(2) Uani 1 1 d D
C17 C 0.5991(6) -0.4584(6) 0.2169(5) 0.064(2) Uani 1 1 d D
C18 C 0.7052(8) -0.3890(8) 0.1996(7) 0.117(4) Uani 1 1 d D
H18A H 0.7343 -0.3258 0.2392 0.152 Uiso 1 1 calc R
H18B H 0.6906 -0.3799 0.1507 0.152 Uiso 1 1 calc R
H18C H 0.7586 -0.4169 0.1977 0.152 Uiso 1 1 calc R
C19 C 0.5406(9) -0.5511(7) 0.1587(7) 0.122(4) Uani 1 1 d D
H19A H 0.5790 -0.5926 0.1583 0.159 Uiso 1 1 calc R
H19B H 0.5362 -0.5401 0.1094 0.159 Uiso 1 1 calc R
H19C H 0.4670 -0.5833 0.1688 0.159 Uiso 1 1 calc R
C20 C 0.6356(9) -0.4833(8) 0.2868(6) 0.098(3) Uani 1 1 d D
H20A H 0.6778 -0.4228 0.3279 0.127 Uiso 1 1 calc R
H20B H 0.6806 -0.5189 0.2728 0.127 Uiso 1 1 calc R
H20C H 0.5711 -0.5239 0.3036 0.127 Uiso 1 1 calc R
O9 O 0.5143(5) -0.2189(4) 0.1183(3) 0.0692(16) Uani 1 1 d .
O10 O 0.5840(5) -0.0543(4) 0.1635(3) 0.0656(15) Uani 1 1 d .
C21 C 0.5640(7) -0.1326(7) 0.1118(4) 0.060(2) Uani 1 1 d .
C22 C 0.5992(9) -0.1280(6) 0.0376(5) 0.077(3) Uani 1 1 d .
C23 C 0.6798(12) -0.0306(9) 0.0407(6) 0.131(5) Uani 1 1 d .
H23A H 0.6541 0.0185 0.0649 0.171 Uiso 1 1 calc R
H23B H 0.6896 -0.0285 -0.0107 0.171 Uiso 1 1 calc R
H23C H 0.7494 -0.0167 0.0699 0.171 Uiso 1 1 calc R
C24 C 0.4943(13) -0.1609(14) -0.0173(7) 0.172(7) Uani 1 1 d .
H24A H 0.4584 -0.1180 0.0012 0.223 Uiso 1 1 calc R
H24B H 0.4455 -0.2281 -0.0210 0.223 Uiso 1 1 calc R
H24C H 0.5116 -0.1575 -0.0672 0.223 Uiso 1 1 calc R
C25 C 0.6485(13) -0.1996(10) 0.0083(8) 0.138(5) Uani 1 1 d .
H25A H 0.5922 -0.2665 -0.0039 0.179 Uiso 1 1 calc R
H25B H 0.7072 -0.1892 0.0470 0.179 Uiso 1 1 calc R
H25C H 0.6778 -0.1894 -0.0373 0.179 Uiso 1 1 calc R
O11 O 0.4938(5) 0.0593(4) 0.2679(3) 0.0681(15) Uani 1 1 d .
O12 O 0.4846(5) 0.1274(4) 0.3868(3) 0.0649(15) Uani 1 1 d .
C26 C 0.4629(7) 0.1121(6) 0.3169(5) 0.063(2) Uani 1 1 d .
C27 C 0.3945(8) 0.1581(7) 0.2885(5) 0.075(3) Uani 1 1 d .
C28 C 0.3057(14) 0.0862(11) 0.2245(9) 0.190(6) Uani 1 1 d .
H28A H 0.2805 0.0212 0.2307 0.246 Uiso 1 1 calc R
H28B H 0.3333 0.0851 0.1768 0.246 Uiso 1 1 calc R
H28C H 0.2450 0.1052 0.2238 0.246 Uiso 1 1 calc R
C29 C 0.373(2) 0.2231(18) 0.3500(12) 0.267(7) Uani 1 1 d .
C30 C 0.4671(16) 0.2318(14) 0.2531(12) 0.205(9) Uani 1 1 d .
H30A H 0.4462 0.2059 0.1980 0.267 Uiso 1 1 calc R
H30B H 0.5432 0.2442 0.2673 0.267 Uiso 1 1 calc R
H30C H 0.4590 0.2929 0.2711 0.267 Uiso 1 1 calc R
O13 O 0.7026(5) 0.0598(4) 0.3090(3) 0.0721(16) Uani 1 1 d .
O14 O 0.7001(5) 0.1274(4) 0.4285(3) 0.0712(16) Uani 1 1 d .
C31 C 0.7502(8) 0.1204(6) 0.3747(5) 0.070(2) Uani 1 1 d .
C32 C 0.8703(5) 0.1824(7) 0.3879(5) 0.089(3) Uani 1 1 d .
C33 C 0.9128(6) 0.2254(13) 0.4711(5) 0.24(3) Uani 0.45(3) 1 calc PR
C34 C 0.8915(6) 0.2630(12) 0.3533(11) 0.18(2) Uani 0.45(3) 1 calc PR
C35 C 0.9267(6) 0.1209(8) 0.3524(12) 0.177(17) Uani 0.45(3) 1 calc PR
C33A C 0.9078(6) 0.1808(15) 0.3134(5) 0.26(4) Uani 0.55(3) 1 calc PR
C34A C 0.9291(6) 0.1432(10) 0.4312(12) 0.126(12) Uani 0.55(3) 1 calc PR
C35A C 0.8940(6) 0.2853(7) 0.4322(11) 0.121(12) Uani 0.55(3) 1 calc PR
O41 O 0.3999(4) -0.1529(4) 0.2121(3) 0.0620(14) Uani 1 1 d .
N41 N 0.3136(6) -0.1589(5) 0.2532(4) 0.0627(18) Uani 1 1 d .
N42 N 0.2628(7) -0.1881(6) 0.0860(4) 0.088(2) Uani 1 1 d .
H42N H 0.3274 -0.1878 0.0934 0.115 Uiso 1 1 calc R
C41 C 0.2231(9) -0.1710(6) 0.2170(5) 0.076(3) Uani 1 1 d .
H41 H 0.1655 -0.1750 0.2448 0.099 Uiso 1 1 calc R
C42 C 0.2013(8) -0.1788(7) 0.1399(5) 0.075(3) Uani 1 1 d .
C43 C 0.1019(10) -0.1838(9) 0.1031(6) 0.106(4) Uani 1 1 d .
H43 H 0.0412 -0.1823 0.1258 0.138 Uiso 1 1 calc R
C44 C 0.1123(14) -0.1912(12) 0.0284(8) 0.133(5) Uani 1 1 d .
H44 H 0.0622 -0.1919 -0.0095 0.173 Uiso 1 1 calc R
C45 C 0.2105(13) -0.1976(10) 0.0199(7) 0.126(5) Uani 1 1 d .
H45 H 0.2367 -0.2073 -0.0265 0.164 Uiso 1 1 calc R
O42 O 0.4049(4) 0.0009(3) 0.4839(3) 0.0523(13) Uani 1 1 d .
N43 N 0.3162(5) -0.0611(4) 0.4274(3) 0.0532(16) Uani 1 1 d .
N44 N 0.3234(7) 0.1279(6) 0.5314(4) 0.082(2) Uani 1 1 d .
H44N H 0.3892 0.1301 0.5380 0.107 Uiso 1 1 calc R
C46 C 0.2377(8) -0.0326(7) 0.4310(5) 0.073(2) Uani 1 1 d .
H46 H 0.1726 -0.0744 0.3956 0.095 Uiso 1 1 calc R
C47 C 0.2373(8) 0.0532(7) 0.4811(5) 0.080(3) Uani 1 1 d .
C48 C 0.1471(9) 0.0751(8) 0.4829(8) 0.109(4) Uani 1 1 d .
H48 H 0.0767 0.0373 0.4530 0.141 Uiso 1 1 calc R
C49 C 0.1859(10) 0.1695(8) 0.5415(7) 0.112(4) Uani 1 1 d .
H49 H 0.1433 0.2045 0.5570 0.146 Uiso 1 1 calc R
C50 C 0.2945(11) 0.2000(8) 0.5708(7) 0.111(4) Uani 1 1 d .
H50 H 0.3395 0.2582 0.6098 0.144 Uiso 1 1 calc R
O51 O 0.5962(4) -0.1478(4) 0.2668(3) 0.0600(14) Uani 1 1 d D
H51O H 0.612(7) -0.161(6) 0.306(3) 0.078 Uiso 1 1 d D
O52 O 0.4183(4) -0.1745(3) 0.4592(3) 0.0549(13) Uani 1 1 d D
H52O H 0.399(7) -0.232(3) 0.461(5) 0.071 Uiso 1 1 d D
O53 O 0.4983(4) -0.0535(3) 0.3629(2) 0.0504(12) Uani 1 1 d .
O54 O 0.3967(4) -0.2748(3) 0.2980(3) 0.0566(13) Uani 1 1 d .
N51 N 0.738(2) 0.339(3) 0.1694(15) 0.145(10) Uani 0.40 1 d P
C51 C 0.728(3) 0.2742(18) 0.1863(14) 0.090(9) Uani 0.40 1 d P
C52 C 0.6988(18) 0.190(2) 0.1898(15) 0.086(8) Uani 0.40 1 d P
N52 N 0.0081(11) -0.1039(11) 0.2889(9) 0.119(5) Uani 0.70 1 d P
C53 C -0.0672(14) -0.1080(10) 0.2585(10) 0.090(4) Uani 0.70 1 d P
C54 C -0.1659(13) -0.1174(12) 0.2088(12) 0.112(6) Uani 0.70 1 d P
O1W O 0.1668(19) -0.7178(16) 0.2071(12) 0.123(6) Uiso 0.40 1 d P
O2W O 0.067(3) -0.819(3) 0.166(2) 0.128(14) Uiso 0.20 1 d P
O3W O 0.087(4) -0.709(3) 0.217(3) 0.131(14) Uiso 0.20 1 d P

loop_
_atom_site_aniso_label
_atom_site_aniso_U_11
_atom_site_aniso_U_22
_atom_site_aniso_U_33
_atom_site_aniso_U_23
_atom_site_aniso_U_13
_atom_site_aniso_U_12
Fe1 0.0651(9) 0.0489(8) 0.0580(8) 0.0094(6) 0.0173(6) 0.0205(7)
Fe2 0.0677(9) 0.0510(8) 0.0495(7) 0.0085(6) 0.0155(6) 0.0255(7)
Fe3 0.0556(8) 0.0499(7) 0.0482(7) 0.0048(5) 0.0095(6) 0.0216(6)
Fe4 0.0652(9) 0.0505(7) 0.0499(7) 0.0089(6) 0.0132(6) 0.0222(7)
Fe5 0.0552(8) 0.0465(7) 0.0499(7) 0.0085(5) 0.0124(6) 0.0199(6)
O1 0.057(4) 0.060(4) 0.082(4) 0.021(3) 0.016(3) 0.011(3)
O2 0.074(4) 0.051(3) 0.070(3) 0.024(3) 0.027(3) 0.015(3)
C1 0.080(7) 0.071(6) 0.060(5) 0.028(5) 0.010(5) 0.021(6)
C2 0.198 0.090(9) 0.093(9) 0.039(7) -0.005(9) -0.051(10)
C3 0.156(12) 0.107(10) 0.157(11) 0.088(9) 0.087(10) 0.054(9)
C4 0.194(14) 0.117(10) 0.099(8) 0.051(8) 0.062(9) 0.088(10)
C5 0.221 0.379 0.411 0.149 0.140 0.123
O3 0.072(4) 0.061(4) 0.090(4) 0.013(3) 0.013(3) 0.026(3)
O4 0.053(4) 0.067(4) 0.060(3) 0.000(3) 0.007(3) 0.022(3)
C6 0.039(5) 0.060(6) 0.067(5) -0.010(4) -0.002(4) 0.013(4)
C7 0.072(7) 0.076(7) 0.104(8) -0.013(6) 0.013(6) 0.023(6)
C8 0.076(8) 0.136(11) 0.118(10) -0.012(8) -0.021(7) 0.015(8)
C9 0.101(10) 0.108(11) 0.264(19) 0.055(12) 0.091(12) 0.032(9)
C10 0.055(5) 0.128(8) 0.158 -0.026(8) 0.009(7) 0.051
O5 0.087(4) 0.053(3) 0.058(3) 0.005(3) 0.014(3) 0.019(3)
O6 0.085(4) 0.039(3) 0.068(4) 0.002(3) -0.001(3) 0.016(3)
C11 0.051(6) 0.094(8) 0.051(5) 0.009(5) 0.014(4) 0.026(5)
C12 0.097(9) 0.067(6) 0.066(6) 0.001(5) -0.002(6) 0.012(6)
C13 0.26(2) 0.123(11) 0.088(9) -0.027(9) -0.071(12) 0.045(13)
C14 0.213 0.173(10) 0.151(13) -0.092(11) -0.079(11) 0.118
C15 0.141(15) 0.24(2) 0.130(13) -0.075(14) -0.062(12) 0.060(15)
O7 0.080(4) 0.064(4) 0.067(4) 0.018(3) 0.024(3) 0.028(3)
O8 0.075(4) 0.051(3) 0.068(3) 0.020(3) 0.023(3) 0.024(3)
C16 0.084(7) 0.049(5) 0.066(6) -0.001(4) 0.008(5) 0.023(5)
C17 0.065(6) 0.059(5) 0.074(5) 0.019(4) 0.024(5) 0.033(5)
C18 0.117(10) 0.125(10) 0.162(11) 0.080(9) 0.082(9) 0.075(8)
C19 0.134(11) 0.090(8) 0.136(10) -0.012(7) 0.010(8) 0.071(8)
C20 0.112(9) 0.096(8) 0.119(8) 0.034(7) 0.031(7) 0.075(7)
O9 0.084(4) 0.061(4) 0.054(3) 0.009(3) 0.020(3) 0.028(3)
O10 0.077(4) 0.055(3) 0.057(3) 0.018(3) 0.015(3) 0.019(3)
C21 0.065(6) 0.063(6) 0.050(5) 0.008(4) 0.016(4) 0.032(5)
C22 0.115(8) 0.048(5) 0.063(5) 0.017(4) 0.029(6) 0.028(6)
C23 0.173(13) 0.122(11) 0.083(8) 0.041(7) 0.059(8) 0.035(10)
C24 0.156(14) 0.29(2) 0.073(8) 0.075(11) 0.021(9) 0.083(14)
C25 0.188(14) 0.134(11) 0.133(10) 0.055(9) 0.111(10) 0.091(11)
O11 0.092(4) 0.057(3) 0.056(3) 0.015(3) 0.019(3) 0.032(3)
O12 0.086(4) 0.046(3) 0.060(3) 0.006(3) 0.006(3) 0.033(3)
C26 0.080(6) 0.053(5) 0.046(5) 0.008(4) 0.005(4) 0.024(5)
C27 0.107(8) 0.071(6) 0.044(4) 0.000(4) -0.010(5) 0.049(6)
C28 0.227(17) 0.149(13) 0.181 -0.040(8) -0.076 0.138(13)
C29 0.361 0.234 0.146(15) 0.004(15) -0.087(18) 0.115
C30 0.226(19) 0.229(19) 0.26(2) 0.199(18) 0.050(16) 0.119(16)
O13 0.078(4) 0.057(3) 0.059(3) 0.007(3) 0.015(3) 0.012(3)
O14 0.075(4) 0.061(4) 0.057(3) 0.001(3) 0.008(3) 0.019(3)
C31 0.088(7) 0.058(5) 0.059(5) 0.004(4) 0.022(5) 0.034(5)
C32 0.047(6) 0.096(8) 0.076(6) -0.016(6) 0.016(5) 0.008(5)
C33 0.055(18) 0.38(8) 0.064(17) -0.01(3) 0.000(15) -0.064
C34 0.13(3) 0.18(4) 0.22(5) 0.16(4) -0.03(2) -0.018
C35 0.034(14) 0.231 0.15(4) -0.11(3) -0.026(16) 0.045(17)
C33A 0.09(2) 0.39(7) 0.09(2) -0.05(3) 0.052(18) -0.03(3)
C34A 0.073(14) 0.20(3) 0.12(2) 0.017(18) -0.016(13) 0.094(17)
C35A 0.15(2) 0.091(16) 0.086(19) 0.019(12) 0.056(16) 0.011(15)
O41 0.074(4) 0.063(3) 0.047(3) 0.010(3) 0.009(3) 0.031(3)
N41 0.062(5) 0.057(4) 0.060(4) 0.006(3) 0.022(4) 0.021(4)
N42 0.087(6) 0.104(6) 0.060(5) 0.023(4) -0.004(4) 0.030(5)
C41 0.083(7) 0.062(6) 0.066(6) 0.009(5) -0.003(5) 0.023(5)
C42 0.065(6) 0.077(6) 0.070(6) 0.011(5) -0.006(5) 0.028(5)
C43 0.103(9) 0.137(10) 0.074(7) 0.020(7) -0.005(6) 0.055(8)
C44 0.129(12) 0.173(14) 0.113(11) 0.064(10) 0.005(9) 0.068(11)
C45 0.135(12) 0.147(12) 0.069(7) 0.041(7) 0.006(8) 0.028(10)
O42 0.051(3) 0.041(3) 0.058(3) 0.007(2) 0.015(3) 0.018(3)
N43 0.049(4) 0.049(4) 0.048(3) 0.005(3) 0.006(3) 0.014(3)
N44 0.097(6) 0.075(5) 0.082(5) 0.007(4) 0.023(5) 0.052(5)
C46 0.072(6) 0.071(6) 0.071(6) 0.005(5) 0.005(5) 0.037(5)
C47 0.068(6) 0.075(6) 0.087(6) -0.007(5) 0.005(5) 0.043(5)
C48 0.074(7) 0.094(8) 0.157(11) 0.011(7) 0.025(7) 0.051(6)
C49 0.086(8) 0.102(9) 0.128 -0.018(7) -0.002(7) 0.057(7)
C50 0.117(10) 0.084(7) 0.130(10) -0.010(7) 0.010(8) 0.070(7)
O51 0.065(4) 0.057(3) 0.055(3) 0.017(3) 0.008(3) 0.023(3)
O52 0.054(3) 0.048(3) 0.060(3) 0.011(3) 0.010(3) 0.021(3)
O53 0.050(3) 0.049(3) 0.049(3) 0.008(2) 0.017(2) 0.021(3)
O54 0.062(4) 0.051(3) 0.055(3) 0.013(2) 0.009(3) 0.025(3)
N51 0.092(18) 0.177 0.098(18) 0.01(2) 0.022(15) 0.01(2)
C51 0.12(2) 0.045(13) 0.071(16) 0.028(12) 0.000(15) -0.007(15)
C52 0.065(15) 0.11(2) 0.13(2) 0.094(18) 0.054(14) 0.043(15)
N52 0.075(10) 0.130(12) 0.141(12) 0.009(9) 0.009(9) 0.055(9)
C53 0.080(10) 0.057(8) 0.141(12) 0.029(8) 0.065 0.033(8)
C54 0.064(10) 0.105(12) 0.183(17) 0.045(12) 0.025(10) 0.051(9)

loop_
_atom_type_symbol
_atom_type_description
_atom_type_scat_dispersion_real
_atom_type_scat_dispersion_imag
_atom_type_scat_source
C C 0.0181 0.0091 'International Tables Vol C Tables 4.2.6.8 and 6.1.1.4'
H H 0.0000 0.0000 'International Tables Vol C Tables 4.2.6.8 and 6.1.1.4'
N N 0.0311 0.0180 'International Tables Vol C Tables 4.2.6.8 and 6.1.1.4'
O O 0.0492 0.0322 'International Tables Vol C Tables 4.2.6.8 and 6.1.1.4'
Fe Fe -1.1336 3.1974 'International Tables Vol C Tables 4.2.6.8 and 6.1.1.4'

loop_
_geom_angle_atom_site_label_1
_geom_angle_atom_site_label_2
_geom_angle_atom_site_label_3
_geom_angle
_geom_angle_site_symmetry_1
_geom_angle_site_symmetry_3
O54 Fe1 O3 96.7(2) . .
O54 Fe1 O7 95.0(2) . .
O3 Fe1 O7 167.9(2) . .
O54 Fe1 O5 104.0(2) . .
O3 Fe1 O5 86.4(3) . .
O7 Fe1 O5 87.5(2) . .
O54 Fe1 O2 96.0(2) . .
O3 Fe1 O2 90.0(2) . .
O7 Fe1 O2 92.1(2) . .
O5 Fe1 O2 159.9(2) . .
O54 Fe1 O1 158.0(2) . .
O3 Fe1 O1 83.8(2) . .
O7 Fe1 O1 86.6(2) . .
O5 Fe1 O1 98.0(2) . .
O2 Fe1 O1 62.0(2) . .
O54 Fe1 C1 126.6(3) . .
O3 Fe1 C1 85.2(3) . .
O7 Fe1 C1 90.5(3) . .
O5 Fe1 C1 129.3(3) . .
O2 Fe1 C1 30.6(2) . .
O1 Fe1 C1 31.4(2) . .
O54 Fe2 O51 93.7(2) . .
O54 Fe2 O6 94.8(2) . .
O51 Fe2 O6 170.3(2) . .
O54 Fe2 O8 97.4(2) . .
O51 Fe2 O8 93.3(2) . .
O6 Fe2 O8 90.3(2) . .
O54 Fe2 O9 169.3(2) . .
O51 Fe2 O9 84.6(2) . .
O6 Fe2 O9 86.2(2) . .
O8 Fe2 O9 93.2(2) . .
O54 Fe2 O41 87.9(2) . .
O51 Fe2 O41 86.1(2) . .
O6 Fe2 O41 89.4(2) . .
O8 Fe2 O41 174.6(2) . .
O9 Fe2 O41 81.4(2) . .
O52 Fe3 O53 94.1(2) . .
O52 Fe3 O54 96.3(2) . .
O53 Fe3 O54 100.5(2) . .
O52 Fe3 O4 97.6(2) . .
O53 Fe3 O4 161.1(2) . .
O54 Fe3 O4 93.0(2) . .
O52 Fe3 N41 177.8(2) . .
O53 Fe3 N41 83.8(2) . .
O54 Fe3 N41 83.3(2) . .
O4 Fe3 N41 84.7(2) . .
O52 Fe3 N43 85.0(2) . .
O53 Fe3 N43 84.1(2) . .
O54 Fe3 N43 175.1(2) . .
O4 Fe3 N43 82.2(2) . .
N41 Fe3 N43 95.5(2) . .
O53 Fe4 O13 101.8(2) . .
O53 Fe4 O11 92.6(2) . .
O13 Fe4 O11 92.9(2) . .
O53 Fe4 O51 89.2(2) . .
O13 Fe4 O51 91.0(2) . .
O11 Fe4 O51 175.3(2) . .
O53 Fe4 O10 169.0(2) . .
O13 Fe4 O10 87.7(2) . .
O11 Fe4 O10 92.5(2) . .
O51 Fe4 O10 85.0(2) . .
O53 Fe4 O41 88.4(2) . .
O13 Fe4 O41 169.0(2) . .
O11 Fe4 O41 90.7(2) . .
O51 Fe4 O41 85.0(2) . .
O10 Fe4 O41 81.7(2) . .
O53 Fe5 O14 98.9(2) . .
O53 Fe5 O12 92.5(2) . .
O14 Fe5 O12 96.6(2) . .
O53 Fe5 O52 170.2(2) . 2_656
O14 Fe5 O52 89.8(2) . 2_656
O12 Fe5 O52 91.1(2) . 2_656
O53 Fe5 O42 87.36(19) . .
O14 Fe5 O42 168.3(2) . .
O12 Fe5 O42 92.9(2) . .
O52 Fe5 O42 83.33(19) 2_656 .
O53 Fe5 O42 91.0(2) . 2_656
O14 Fe5 O42 91.2(2) . 2_656
O12 Fe5 O42 170.9(2) . 2_656
O52 Fe5 O42 84.19(19) 2_656 2_656
O42 Fe5 O42 78.8(2) . 2_656
C1 O1 Fe1 87.8(5) . .
C1 O2 Fe1 91.7(5) . .
O2 C1 O1 118.4(7) . .
O2 C1 C2 120.2(8) . .
O1 C1 C2 119.0(8) . .
O2 C1 Fe1 57.6(4) . .
O1 C1 Fe1 60.9(4) . .
C2 C1 Fe1 161.3(7) . .
C4 C2 C1 114.6(8) . .
C4 C2 C3 119.3(9) . .
C1 C2 C3 109.9(8) . .
C4 C2 C5 103.3(10) . .
C1 C2 C5 106.3(9) . .
C3 C2 C5 101.3(9) . .
C2 C3 H3A 109.5 . .
C2 C3 H3B 109.5 . .
H3A C3 H3B 109.5 . .
C2 C3 H3C 109.5 . .
H3A C3 H3C 109.5 . .
H3B C3 H3C 109.5 . .
C2 C4 H4A 109.5 . .
C2 C4 H4B 109.5 . .
H4A C4 H4B 109.5 . .
C2 C4 H4C 109.5 . .
H4A C4 H4C 109.5 . .
H4B C4 H4C 109.5 . .
C2 C5 H5A 109.5 . .
C2 C5 H5B 109.5 . .
H5A C5 H5B 109.5 . .
C2 C5 H5C 109.5 . .
H5A C5 H5C 109.5 . .
H5B C5 H5C 109.5 . .
C6 O3 Fe1 134.2(5) . .
C6 O4 Fe3 135.0(5) . .
O3 C6 O4 123.3(7) . .
O3 C6 C7 115.9(7) . .
O4 C6 C7 120.8(8) . .
C6 C7 C8 109.3(9) . .
C6 C7 C9 108.8(10) . .
C8 C7 C9 108.6(10) . .
C6 C7 C10 112.0(8) . .
C8 C7 C10 109.8(11) . .
C9 C7 C10 108.3(10) . .
C7 C8 H8A 109.5 . .
C7 C8 H8B 109.5 . .
H8A C8 H8B 109.5 . .
C7 C8 H8C 109.5 . .
H8A C8 H8C 109.5 . .
H8B C8 H8C 109.5 . .
C7 C9 H9A 109.5 . .
C7 C9 H9B 109.5 . .
H9A C9 H9B 109.5 . .
C7 C9 H9C 109.5 . .
H9A C9 H9C 109.5 . .
H9B C9 H9C 109.5 . .
C7 C10 H10A 109.5 . .
C7 C10 H10B 109.5 . .
H10A C10 H10B 109.5 . .
C7 C10 H10C 109.5 . .
H10A C10 H10C 109.5 . .
H10B C10 H10C 109.5 . .
C11 O5 Fe1 126.0(6) . .
C11 O6 Fe2 128.2(6) . .
O6 C11 O5 124.2(8) . .
O6 C11 C12 119.4(9) . .
O5 C11 C12 116.4(9) . .
C14 C12 C15 106.9(14) . .
C14 C12 C13 118.6(13) . .
C15 C12 C13 101.0(14) . .
C14 C12 C11 111.5(10) . .
C15 C12 C11 108.4(9) . .
C13 C12 C11 109.5(9) . .
C12 C13 H13A 109.5 . .
C12 C13 H13B 109.5 . .
H13A C13 H13B 109.5 . .
C12 C13 H13C 109.5 . .
H13A C13 H13C 109.5 . .
H13B C13 H13C 109.5 . .
C12 C14 H14A 106.7 . .
C12 C14 H14B 109.8 . .
H14A C14 H14B 105.9 . .
C12 C14 H14C 112.4 . .
H14A C14 H14C 108.9 . .
H14B C14 H14C 112.8 . .
C12 C15 H15A 109.5 . .
C12 C15 H15B 109.5 . .
H15A C15 H15B 109.5 . .
C12 C15 H15C 109.5 . .
H15A C15 H15C 109.5 . .
H15B C15 H15C 109.5 . .
C16 O7 Fe1 124.2(6) . .
C16 O8 Fe2 131.8(5) . .
O8 C16 O7 125.8(8) . .
O8 C16 C17 115.6(8) . .
O7 C16 C17 118.4(8) . .
C19 C17 C16 110.3(7) . .
C19 C17 C18 115.5(8) . .
C16 C17 C18 109.9(7) . .
C19 C17 C20 105.8(8) . .
C16 C17 C20 110.3(7) . .
C18 C17 C20 104.8(8) . .
C17 C18 H18A 109.5 . .
C17 C18 H18B 109.5 . .
H18A C18 H18B 109.5 . .
C17 C18 H18C 109.5 . .
H18A C18 H18C 109.5 . .
H18B C18 H18C 109.5 . .
C17 C19 H19A 109.5 . .
C17 C19 H19B 109.5 . .
H19A C19 H19B 109.5 . .
C17 C19 H19C 109.5 . .
H19A C19 H19C 109.5 . .
H19B C19 H19C 109.5 . .
C17 C20 H20A 109.5 . .
C17 C20 H20B 109.5 . .
H20A C20 H20B 109.5 . .
C17 C20 H20C 109.5 . .
H20A C20 H20C 109.5 . .
H20B C20 H20C 109.5 . .
C21 O9 Fe2 129.0(5) . .
C21 O10 Fe4 127.1(5) . .
O10 C21 O9 124.3(7) . .
O10 C21 C22 119.5(8) . .
O9 C21 C22 116.2(7) . .
C23 C22 C21 113.0(8) . .
C23 C22 C25 107.4(10) . .
C21 C22 C25 112.0(8) . .
C23 C22 C24 112.1(11) . .
C21 C22 C24 105.0(9) . .
C25 C22 C24 107.2(11) . .
C22 C23 H23A 109.5 . .
C22 C23 H23B 109.5 . .
H23A C23 H23B 109.5 . .
C22 C23 H23C 109.5 . .
H23A C23 H23C 109.5 . .
H23B C23 H23C 109.5 . .
C22 C24 H24A 109.5 . .
C22 C24 H24B 109.5 . .
H24A C24 H24B 109.5 . .
C22 C24 H24C 109.5 . .
H24A C24 H24C 109.5 . .
H24B C24 H24C 109.5 . .
C22 C25 H25A 109.5 . .
C22 C25 H25B 109.5 . .
H25A C25 H25B 109.5 . .
C22 C25 H25C 109.5 . .
H25A C25 H25C 109.5 . .
H25B C25 H25C 109.5 . .
C26 O11 Fe4 133.0(5) . .
C26 O12 Fe5 131.1(5) . .
O12 C26 O11 123.6(8) . .
O12 C26 C27 118.9(7) . .
O11 C26 C27 117.5(7) . .
C29 C27 C28 120.6(14) . .
C29 C27 C30 99.7(15) . .
C28 C27 C30 103.5(12) . .
C29 C27 C26 111.9(11) . .
C28 C27 C26 111.9(8) . .
C30 C27 C26 107.2(9) . .
C27 C28 H28A 109.5 . .
C27 C28 H28B 109.5 . .
H28A C28 H28B 109.5 . .
C27 C28 H28C 109.5 . .
H28A C28 H28C 109.5 . .
H28B C28 H28C 109.5 . .
C27 C30 H30A 109.5 . .
C27 C30 H30B 109.5 . .
H30A C30 H30B 109.5 . .
C27 C30 H30C 109.5 . .
H30A C30 H30C 109.5 . .
H30B C30 H30C 109.5 . .
C31 O13 Fe4 131.3(6) . .
C31 O14 Fe5 136.6(6) . .
O14 C31 O13 121.9(8) . .
O14 C31 C32 118.9(7) . .
O13 C31 C32 119.1(7) . .
N41 O41 Fe2 115.4(4) . .
N41 O41 Fe4 112.9(4) . .
Fe2 O41 Fe4 91.6(2) . .
C41 N41 O41 117.2(7) . .
C41 N41 Fe3 135.5(6) . .
O41 N41 Fe3 106.3(5) . .
C45 N42 C42 109.6(11) . .
C45 N42 H42N 125.2 . .
C42 N42 H42N 125.2 . .
N41 C41 C42 126.3(10) . .
N41 C41 H41 116.8 . .
C42 C41 H41 116.8 . .
N42 C42 C41 128.7(9) . .
N42 C42 C43 106.7(9) . .
C41 C42 C43 124.5(10) . .
C44 C43 C42 106.7(11) . .
C44 C43 H43 126.7 . .
C42 C43 H43 126.7 . .
C43 C44 C45 106.3(12) . .
C43 C44 H44 126.8 . .
C45 C44 H44 126.8 . .
N42 C45 C44 110.4(13) . .
N42 C45 H45 124.8 . .
C44 C45 H45 124.8 . .
N43 O42 Fe5 114.3(4) . .
N43 O42 Fe5 115.5(4) . 2_656
Fe5 O42 Fe5 101.2(2) . 2_656
C46 N43 O42 111.8(6) . .
C46 N43 Fe3 143.1(6) . .
O42 N43 Fe3 105.0(4) . .
C47 N44 C50 111.4(9) . .
C47 N44 H44N 124.3 . .
C50 N44 H44N 124.3 . .
N43 C46 C47 128.2(9) . .
N43 C46 H46 115.9 . .
C47 C46 H46 115.9 . .
N44 C47 C48 109.3(9) . .
N44 C47 C46 126.6(8) . .
C48 C47 C46 124.0(10) . .
C47 C48 C49 104.2(10) . .
C47 C48 H48 127.9 . .
C49 C48 H48 127.9 . .
C50 C49 C48 109.5(9) . .
C50 C49 H49 125.3 . .
C48 C49 H49 125.3 . .
N44 C50 C49 105.6(9) . .
N44 C50 H50 127.2 . .
C49 C50 H50 127.2 . .
Fe2 O51 Fe4 97.2(2) . .
Fe2 O51 H51O 108(6) . .
Fe4 O51 H51O 122(6) . .
Fe3 O52 Fe5 121.3(2) . 2_656
Fe3 O52 H52O 114(6) . .
Fe5 O52 H52O 120(6) 2_656 .
Fe5 O53 Fe4 115.9(2) . .
Fe5 O53 Fe3 120.7(2) . .
Fe4 O53 Fe3 119.9(2) . .
Fe1 O54 Fe2 114.0(2) . .
Fe1 O54 Fe3 124.7(3) . .
Fe2 O54 Fe3 118.2(2) . .
N51 C51 C52 165(3) . .
N52 C53 C54 173.6(17) . .
O3W O1W O2W 72(3) . .
O1W O2W O3W 42.4(19) . .
O1W O3W O2W 66(3) . .

loop_
_geom_bond_atom_site_label_1
_geom_bond_atom_site_label_2
_geom_bond_distance
_geom_bond_site_symmetry_2
Fe1 O54 1.843(5) .
Fe1 O3 1.989(6) .
Fe1 O7 2.013(6) .
Fe1 O5 2.037(6) .
Fe1 O2 2.080(6) .
Fe1 O1 2.152(6) .
Fe1 C1 2.462(8) .
Fe2 O54 1.934(5) .
Fe2 O51 1.977(5) .
Fe2 O6 1.984(6) .
Fe2 O8 1.992(6) .
Fe2 O9 2.021(6) .
Fe2 O41 2.073(5) .
Fe3 O52 1.970(5) .
Fe3 O53 1.978(5) .
Fe3 O54 1.979(5) .
Fe3 O4 2.075(6) .
Fe3 N41 2.156(7) .
Fe3 N43 2.163(6) .
Fe4 O53 1.908(5) .
Fe4 O13 1.996(6) .
Fe4 O11 1.999(6) .
Fe4 O51 2.002(5) .
Fe4 O10 2.056(5) .
Fe4 O41 2.091(5) .
Fe5 O53 1.906(5) .
Fe5 O14 1.987(6) .
Fe5 O12 2.014(5) .
Fe5 O52 2.014(5) 2_656
Fe5 O42 2.069(5) .
Fe5 O42 2.078(5) 2_656
O1 C1 1.282(9) .
O2 C1 1.255(9) .
C1 C2 1.519(10) .
C2 C4 1.413(11) .
C2 C3 1.535(11) .
C2 C5 1.617(14) .
C3 H3A 0.9800 .
C3 H3B 0.9800 .
C3 H3C 0.9800 .
C4 H4A 0.9800 .
C4 H4B 0.9800 .
C4 H4C 0.9800 .
C5 H5A 0.9800 .
C5 H5B 0.9800 .
C5 H5C 0.9800 .
O3 C6 1.259(9) .
O4 C6 1.260(9) .
C6 C7 1.517(12) .
C7 C8 1.520(15) .
C7 C9 1.526(17) .
C7 C10 1.558(13) .
C8 H8A 0.9800 .
C8 H8B 0.9800 .
C8 H8C 0.9800 .
C9 H9A 0.9800 .
C9 H9B 0.9800 .
C9 H9C 0.9800 .
C10 H10A 0.9800 .
C10 H10B 0.9800 .
C10 H10C 0.9800 .
O5 C11 1.282(11) .
O6 C11 1.257(11) .
C11 C12 1.541(12) .
C12 C14 1.461(18) .
C12 C15 1.467(18) .
C12 C13 1.528(18) .
C13 H13A 0.9800 .
C13 H13B 0.9800 .
C13 H13C 0.9800 .
C14 H14A 1.0249 .
C14 H14B 0.9801 .
C14 H14C 0.9412 .
C15 H15A 0.9800 .
C15 H15B 0.9800 .
C15 H15C 0.9800 .
O7 C16 1.258(10) .
O8 C16 1.245(10) .
C16 C17 1.521(9) .
C17 C19 1.447(10) .
C17 C18 1.536(11) .
C17 C20 1.564(12) .
C18 H18A 0.9800 .
C18 H18B 0.9800 .
C18 H18C 0.9800 .
C19 H19A 0.9800 .
C19 H19B 0.9800 .
C19 H19C 0.9800 .
C20 H20A 0.9800 .
C20 H20B 0.9800 .
C20 H20C 0.9800 .
O9 C21 1.293(9) .
O10 C21 1.265(9) .
C21 C22 1.495(11) .
C22 C23 1.471(13) .
C22 C25 1.520(14) .
C22 C24 1.529(16) .
C23 H23A 0.9800 .
C23 H23B 0.9800 .
C23 H23C 0.9800 .
C24 H24A 0.9800 .
C24 H24B 0.9800 .
C24 H24C 0.9800 .
C25 H25A 0.9800 .
C25 H25B 0.9800 .
C25 H25C 0.9800 .
O11 C26 1.269(9) .
O12 C26 1.258(9) .
C26 C27 1.529(12) .
C27 C29 1.45(3) .
C27 C28 1.492(15) .
C27 C30 1.519(18) .
C28 H28A 0.9800 .
C28 H28B 0.9800 .
C28 H28C 0.9800 .
C30 H30A 0.9800 .
C30 H30B 0.9800 .
C30 H30C 0.9800 .
O13 C31 1.284(9) .
O14 C31 1.243(9) .
C31 C32 1.499(11) .
O41 N41 1.416(8) .
N41 C41 1.291(10) .
N42 C45 1.333(14) .
N42 C42 1.352(12) .
N42 H42N 0.8800 .
C41 C42 1.414(12) .
C41 H41 0.9500 .
C42 C43 1.446(13) .
C43 C44 1.385(17) .
C43 H43 0.9500 .
C44 C45 1.388(18) .
C44 H44 0.9500 .
C45 H45 0.9500 .
O42 N43 1.384(7) .
O42 Fe5 2.078(5) 2_656
N43 C46 1.305(10) .
N44 C47 1.361(11) .
N44 C50 1.383(11) .
N44 H44N 0.8800 .
C46 C47 1.423(12) .
C46 H46 0.9500 .
C47 C48 1.395(13) .
C48 C49 1.462(14) .
C48 H48 0.9500 .
C49 C50 1.388(14) .
C49 H49 0.9500 .
C50 H50 0.9500 .
O51 H51O 0.85(2) .
O52 Fe5 2.014(5) 2_656
O52 H52O 0.85(2) .
N51 C51 1.10(4) .
C51 C52 1.24(3) .
N52 C53 1.113(19) .
C53 C54 1.52(2) .
O1W O3W 1.17(5) .
O1W O2W 1.58(5) .
O2W O3W 1.65(6) .
